data_4325263
loop_
_publ_author_name
'Benjamin K. Liebov'
'Caitlin E. Weigle'
'Kyle V. Keinath'
'Jennifer E. Leap'
'Robert D. Pike'
'Joseph M. Keane'

_publ_section_title
;
 Topological Variations of the PDP Ligand and Its Prospects in
 Molybdenum(0) Dearomatization Agents
;
_journal_name_full 'Inorganic Chemistry'
_journal_page_first 4677
_journal_page_last 4679
_journal_paper_doi 10.1021/ic200403t
_journal_volume 50
_journal_year 2011
_chemical_absolute_configuration unk
_chemical_formula_moiety 'C20 H26 Br Mo N5 O, P F6'
_chemical_formula_sum 'C20 H26 Br F6 Mo N5 O P'
_chemical_formula_weight 673.28
_chemical_name_systematic
; 

 ? 

;
_space_group_IT_number 18
_symmetry_cell_setting orthorhombic
_symmetry_space_group_name_Hall 'P 2 2ab'
_symmetry_space_group_name_H-M 'P 21 21 2'
_atom_sites_solution_hydrogens geom
_atom_sites_solution_primary direct
_atom_sites_solution_secondary difmap
_audit_creation_method SHELXL-97
_cell_angle_alpha 90.00
_cell_angle_beta 90.00
_cell_angle_gamma 90.00
_cell_formula_units_Z 4
_cell_length_a 13.6152(8)
_cell_length_b 15.1169(10)
_cell_length_c 12.6036(8)
_cell_measurement_reflns_used 9962
_cell_measurement_temperature 293(2)
_cell_measurement_theta_max 53.55
_cell_measurement_theta_min 3.51
_cell_volume 2594.1(3)
_computing_cell_refinement 'SAINTPLUS (Bruker AXS, 2004)'
_computing_data_collection 'APEX2 (Bruker AXS, 2004)'
_computing_data_reduction SAINTPLUS
_computing_molecular_graphics 'ORTEP3 (Farrugia, 1997)'
_computing_publication_material 'SHELXL97 (Sheldrick, 1997)'
_computing_structure_refinement 'XSHELL (Bruker, 2004)'
_computing_structure_solution 'SHELXS97 (Sheldrick, 1997)'
_diffrn_ambient_temperature 293(2)
_diffrn_measured_fraction_theta_full 0.991
_diffrn_measured_fraction_theta_max 0.991
_diffrn_measurement_device_type 'Bruker SMART APEX II CCD'
_diffrn_measurement_method '\w and \y'
_diffrn_radiation_monochromator graphite
_diffrn_radiation_source 'fine-focus sealed tube'
_diffrn_radiation_type CuK\a
_diffrn_radiation_wavelength 1.54178
_diffrn_reflns_av_R_equivalents 0.0636
_diffrn_reflns_av_sigmaI/netI 0.0414
_diffrn_reflns_limit_h_max 13
_diffrn_reflns_limit_h_min -14
_diffrn_reflns_limit_k_max 14
_diffrn_reflns_limit_k_min -15
_diffrn_reflns_limit_l_max 12
_diffrn_reflns_limit_l_min -13
_diffrn_reflns_number 18538
_diffrn_reflns_theta_full 53.83
_diffrn_reflns_theta_max 53.83
_diffrn_reflns_theta_min 4.57
_diffrn_standards_number 0
_exptl_absorpt_coefficient_mu 7.132
_exptl_absorpt_correction_T_max 0.61660
_exptl_absorpt_correction_T_min 0.25581
_exptl_absorpt_correction_type numerical
_exptl_absorpt_process_details 'SADABS (Sheldrick, 2004)'
_exptl_crystal_colour green
_exptl_crystal_density_diffrn 1.724
_exptl_crystal_description block
_exptl_crystal_F_000 1340
_exptl_crystal_size_max 0.26
_exptl_crystal_size_mid 0.14
_exptl_crystal_size_min 0.06
_refine_diff_density_max 1.160
_refine_diff_density_min -0.520
_refine_diff_density_rms 0.089
_refine_ls_abs_structure_details 'Flack H D (1983), Acta Cryst. A39, 876-881'
_refine_ls_abs_structure_Flack -0.02(3)
_refine_ls_extinction_method none
_refine_ls_goodness_of_fit_ref 1.079
_refine_ls_hydrogen_treatment constr
_refine_ls_matrix_type full
_refine_ls_number_parameters 334
_refine_ls_number_reflns 3085
_refine_ls_number_restraints 0
_refine_ls_restrained_S_all 1.079
_refine_ls_R_factor_all 0.0594
_refine_ls_R_factor_gt 0.0479
_refine_ls_shift/su_max 0.000
_refine_ls_shift/su_mean 0.000
_refine_ls_structure_factor_coef Fsqd
_refine_ls_weighting_details 'calc w=1/[\s^2^(Fo^2^)+(0.0555P)^2^+7.8169P] where P=(Fo^2^+2Fc^2^)/3'
_refine_ls_weighting_scheme calc
_refine_ls_wR_factor_gt 0.1158
_refine_ls_wR_factor_ref 0.1291
_reflns_number_gt 2728
_reflns_number_total 3085
_reflns_threshold_expression >2sigma(I)
_cod_data_source_file ic200403t_si_001_6.cif
_cod_data_source_block p21212
_cod_database_code 4325263

loop_
_symmetry_equiv_pos_as_xyz
'x, y, z'
'-x, -y, z'
'x+1/2, -y+1/2, -z'
'-x+1/2, y+1/2, -z'

loop_
_atom_site_label
_atom_site_type_symbol
_atom_site_fract_x
_atom_site_fract_y
_atom_site_fract_z
_atom_site_U_iso_or_equiv
_atom_site_adp_type
_atom_site_occupancy
_atom_site_symmetry_multiplicity
_atom_site_calc_flag
_atom_site_refinement_flags
_atom_site_disorder_assembly
_atom_site_disorder_group
Mo1 Mo 0.97178(5) 0.24504(5) 0.11396(6) 0.0583(3) Uani 1 1 d . . .
Br1A Br 1.0953(2) 0.35410(17) 0.0392(2) 0.0793(10) Uani 0.700(10) 1 d P A 1
O1A O 1.093(3) 0.082(2) 0.094(3) 0.18(2) Uani 0.700(10) 1 d P A 1
N5A N 1.0560(15) 0.1512(12) 0.1025(15) 0.074(5) Uani 0.700(10) 1 d P A 1
O1B O 1.127(2) 0.367(2) 0.030(3) 0.057(12) Uiso 0.300(10) 1 d P A 2
Br1B Br 1.0708(8) 0.1046(9) 0.1036(9) 0.099(3) Uani 0.300(10) 1 d P A 2
N5B N 1.057(3) 0.326(2) 0.060(3) 0.059(10) Uiso 0.300(10) 1 d P A 2
N1 N 0.9078(6) 0.2285(5) -0.0447(6) 0.065(2) Uani 1 1 d . A .
N2 N 0.8525(5) 0.3467(5) 0.1036(6) 0.0555(18) Uani 1 1 d . A .
N3 N 0.8540(6) 0.1793(6) 0.2066(6) 0.069(2) Uani 1 1 d . A .
N4 N 1.0078(6) 0.2747(6) 0.2786(7) 0.076(2) Uani 1 1 d . A .
C1 C 0.9255(8) 0.1577(7) -0.1065(10) 0.085(3) Uani 1 1 d . . .
H1 H 0.9612 0.1099 -0.0806 0.102 Uiso 1 1 calc R A .
C2 C 0.8894(11) 0.1571(11) -0.2100(12) 0.107(5) Uani 1 1 d . A .
H2 H 0.9024 0.1095 -0.2547 0.128 Uiso 1 1 calc R . .
C3 C 0.8339(11) 0.2282(16) -0.2459(12) 0.128(7) Uani 1 1 d . . .
H3 H 0.8086 0.2270 -0.3145 0.153 Uiso 1 1 calc R A .
C4 C 0.8157(10) 0.2999(11) -0.1829(9) 0.100(4) Uani 1 1 d . A .
H4 H 0.7790 0.3479 -0.2064 0.120 Uiso 1 1 calc R . .
C5 C 0.8551(8) 0.2966(8) -0.0823(8) 0.072(3) Uani 1 1 d . . .
C6 C 0.8447(8) 0.3740(7) -0.0074(8) 0.075(3) Uani 1 1 d . A .
H6A H 0.8954 0.4172 -0.0228 0.090 Uiso 1 1 calc R . .
H6B H 0.7814 0.4020 -0.0188 0.090 Uiso 1 1 calc R . .
C7 C 0.8584(7) 0.4274(6) 0.1718(9) 0.069(3) Uani 1 1 d . . .
H7A H 0.9033 0.4703 0.1414 0.083 Uiso 1 1 calc R A .
H7B H 0.8809 0.4122 0.2425 0.083 Uiso 1 1 calc R . .
C8 C 0.7546(8) 0.4643(7) 0.1756(10) 0.082(3) Uani 1 1 d . A .
H8A H 0.7427 0.4943 0.2425 0.098 Uiso 1 1 calc R . .
H8B H 0.7439 0.5059 0.1181 0.098 Uiso 1 1 calc R . .
C9 C 0.6881(8) 0.3848(7) 0.1642(10) 0.075(3) Uani 1 1 d . . .
H9A H 0.6403 0.3946 0.1083 0.090 Uiso 1 1 calc R A .
H9B H 0.6533 0.3736 0.2300 0.090 Uiso 1 1 calc R . .
C10 C 0.7559(7) 0.3054(6) 0.1359(8) 0.061(2) Uani 1 1 d . A .
H10 H 0.7281 0.2723 0.0762 0.073 Uiso 1 1 calc R . .
C11 C 0.7716(6) 0.2438(7) 0.2302(6) 0.060(2) Uani 1 1 d . . .
H11 H 0.7877 0.2784 0.2935 0.072 Uiso 1 1 calc R A .
C12 C 0.6813(9) 0.1853(8) 0.2521(10) 0.090(4) Uani 1 1 d . A .
H12A H 0.6673 0.1836 0.3276 0.108 Uiso 1 1 calc R . .
H12B H 0.6241 0.2085 0.2155 0.108 Uiso 1 1 calc R . .
C13 C 0.7054(10) 0.0945(8) 0.2122(12) 0.100(4) Uani 1 1 d . . .
H13A H 0.7131 0.0535 0.2708 0.120 Uiso 1 1 calc R A .
H13B H 0.6539 0.0728 0.1657 0.120 Uiso 1 1 calc R . .
C14 C 0.7994(9) 0.1044(7) 0.1530(10) 0.089(4) Uani 1 1 d . A .
H14A H 0.7868 0.1185 0.0792 0.107 Uiso 1 1 calc R . .
H14B H 0.8374 0.0502 0.1563 0.107 Uiso 1 1 calc R . .
C15 C 0.8997(10) 0.1500(9) 0.3053(9) 0.091(3) Uani 1 1 d . . .
H15A H 0.9412 0.0990 0.2918 0.109 Uiso 1 1 calc R A .
H15B H 0.8494 0.1328 0.3558 0.109 Uiso 1 1 calc R . .
C16 C 0.9588(9) 0.2223(10) 0.3492(9) 0.093(4) Uani 1 1 d . A .
C17 C 0.9672(11) 0.2402(16) 0.4596(11) 0.139(6) Uani 1 1 d . . .
H17 H 0.9355 0.2048 0.5093 0.166 Uiso 1 1 calc R A .
C18 C 1.0258(15) 0.314(2) 0.4927(14) 0.187(12) Uani 1 1 d . A .
H18 H 1.0306 0.3294 0.5641 0.224 Uiso 1 1 calc R . .
C19 C 1.0729(12) 0.3610(16) 0.4195(14) 0.150(8) Uani 1 1 d . . .
H19 H 1.1125 0.4081 0.4400 0.179 Uiso 1 1 calc R A .
C20 C 1.0637(9) 0.3405(11) 0.3135(10) 0.102(4) Uani 1 1 d . A .
H20 H 1.0981 0.3742 0.2642 0.122 Uiso 1 1 calc R . .
P1 P 0.7264(3) 0.4176(4) 0.5163(4) 0.1275(16) Uani 1 1 d . . .
F1 F 0.6435(9) 0.3948(12) 0.4396(10) 0.220(7) Uani 1 1 d . . .
F2 F 0.6529(10) 0.4209(11) 0.6074(10) 0.233(7) Uani 1 1 d . . .
F3 F 0.8157(9) 0.4269(10) 0.5950(8) 0.199(6) Uani 1 1 d . . .
F4 F 0.8006(8) 0.4171(8) 0.4213(7) 0.166(4) Uani 1 1 d . . .
F5 F 0.7175(10) 0.5167(8) 0.5052(11) 0.215(7) Uani 1 1 d . . .
F6 F 0.7428(11) 0.3147(10) 0.5272(14) 0.222(6) Uani 1 1 d . . .

loop_
_atom_site_aniso_label
_atom_site_aniso_U_11
_atom_site_aniso_U_22
_atom_site_aniso_U_33
_atom_site_aniso_U_23
_atom_site_aniso_U_13
_atom_site_aniso_U_12
Mo1 0.0588(4) 0.0544(5) 0.0616(4) -0.0006(4) 0.0050(3) 0.0077(4)
Br1A 0.0699(19) 0.0665(16) 0.1015(16) -0.0114(11) 0.0242(15) -0.0085(15)
O1A 0.22(3) 0.12(3) 0.20(3) 0.009(17) 0.02(2) 0.088(18)
N5A 0.122(14) 0.035(10) 0.066(8) 0.018(9) -0.013(8) -0.013(10)
Br1B 0.119(6) 0.064(6) 0.113(4) 0.023(5) 0.020(4) -0.002(6)
N1 0.066(4) 0.066(5) 0.062(4) -0.020(4) 0.016(4) -0.015(4)
N2 0.062(4) 0.054(4) 0.051(5) 0.004(4) 0.008(4) 0.003(4)
N3 0.078(5) 0.073(6) 0.057(5) 0.011(4) 0.008(4) 0.014(5)
N4 0.055(5) 0.089(7) 0.082(6) 0.001(5) -0.008(5) 0.004(4)
C1 0.093(8) 0.076(7) 0.087(9) -0.023(7) 0.027(7) -0.021(6)
C2 0.096(10) 0.134(13) 0.089(10) -0.053(9) 0.035(8) -0.047(10)
C3 0.086(9) 0.22(2) 0.076(9) -0.002(13) 0.015(7) -0.026(12)
C4 0.100(9) 0.152(13) 0.047(7) 0.006(8) 0.011(7) 0.011(9)
C5 0.069(6) 0.089(8) 0.058(7) 0.016(6) 0.002(5) 0.001(6)
C6 0.072(7) 0.069(7) 0.085(8) -0.005(6) 0.008(6) 0.002(6)
C7 0.063(6) 0.039(5) 0.106(8) -0.001(5) -0.002(6) 0.009(5)
C8 0.090(8) 0.053(6) 0.102(8) -0.008(6) 0.005(7) 0.015(6)
C9 0.062(6) 0.071(7) 0.091(8) -0.005(6) -0.007(5) 0.024(5)
C10 0.062(5) 0.057(6) 0.064(6) -0.002(5) -0.009(5) 0.001(4)
C11 0.064(5) 0.068(6) 0.050(5) -0.002(6) 0.008(4) -0.002(6)
C12 0.089(8) 0.087(9) 0.094(9) 0.021(7) 0.031(7) -0.005(7)
C13 0.106(9) 0.073(8) 0.121(11) 0.024(8) 0.029(9) -0.009(7)
C14 0.119(9) 0.043(6) 0.105(9) 0.001(6) 0.039(8) -0.002(6)
C15 0.094(8) 0.103(9) 0.075(8) 0.028(7) 0.005(7) 0.016(8)
C16 0.068(7) 0.140(12) 0.070(7) 0.015(7) -0.002(6) 0.050(8)
C17 0.097(9) 0.25(2) 0.070(9) 0.031(12) -0.009(7) 0.028(16)
C18 0.117(14) 0.37(4) 0.072(11) -0.045(16) -0.039(11) 0.051(19)
C19 0.108(12) 0.25(2) 0.094(12) -0.075(14) -0.052(10) 0.036(14)
C20 0.072(8) 0.148(13) 0.085(9) 0.000(9) -0.014(6) 0.022(8)
P1 0.129(3) 0.150(4) 0.104(3) -0.056(3) 0.013(3) -0.012(3)
F1 0.143(8) 0.36(2) 0.153(9) -0.082(11) -0.020(7) -0.015(11)
F2 0.208(12) 0.322(18) 0.169(10) -0.089(11) 0.107(10) -0.100(12)
F3 0.182(10) 0.286(16) 0.129(8) -0.071(9) -0.017(8) -0.050(11)
F4 0.165(8) 0.232(12) 0.102(7) -0.058(7) 0.027(6) 0.023(8)
F5 0.260(16) 0.114(9) 0.272(16) -0.027(9) 0.117(15) 0.009(9)
F6 0.246(14) 0.164(11) 0.257(15) -0.019(11) -0.029(13) -0.023(11)

loop_
_atom_type_symbol
_atom_type_description
_atom_type_scat_dispersion_real
_atom_type_scat_dispersion_imag
_atom_type_scat_source
C C 0.0181 0.0091 'International Tables Vol C Tables 4.2.6.8 and 6.1.1.4'
H H 0.0000 0.0000 'International Tables Vol C Tables 4.2.6.8 and 6.1.1.4'
N N 0.0311 0.0180 'International Tables Vol C Tables 4.2.6.8 and 6.1.1.4'
O O 0.0492 0.0322 'International Tables Vol C Tables 4.2.6.8 and 6.1.1.4'
F F 0.0727 0.0534 'International Tables Vol C Tables 4.2.6.8 and 6.1.1.4'
P P 0.2955 0.4335 'International Tables Vol C Tables 4.2.6.8 and 6.1.1.4'
Br Br -0.6763 1.2805 'International Tables Vol C Tables 4.2.6.8 and 6.1.1.4'
Mo Mo -0.0483 2.7339 'International Tables Vol C Tables 4.2.6.8 and 6.1.1.4'

loop_
_geom_angle_atom_site_label_1
_geom_angle_atom_site_label_2
_geom_angle_atom_site_label_3
_geom_angle
N5B Mo1 N5A 95.4(11)
N5B Mo1 N4 94.3(10)
N5A Mo1 N4 95.4(6)
N5B Mo1 N1 89.4(10)
N5A Mo1 N1 95.1(6)
N4 Mo1 N1 168.6(3)
N5B Mo1 N3 163.6(10)
N5A Mo1 N3 98.4(6)
N4 Mo1 N3 75.7(3)
N1 Mo1 N3 98.1(3)
N5B Mo1 N2 88.8(10)
N5A Mo1 N2 169.0(6)
N4 Mo1 N2 94.5(3)
N1 Mo1 N2 74.7(3)
N3 Mo1 N2 79.3(3)
N5B Mo1 Br1B 101.9(10)
N5A Mo1 Br1B 6.7(6)
N4 Mo1 Br1B 95.9(3)
N1 Mo1 Br1B 94.0(3)
N3 Mo1 Br1B 92.1(3)
N2 Mo1 Br1B 164.5(3)
N5B Mo1 Br1A 2.0(10)
N5A Mo1 Br1A 93.4(6)
N4 Mo1 Br1A 94.1(3)
N1 Mo1 Br1A 89.9(2)
N3 Mo1 Br1A 165.0(2)
N2 Mo1 Br1A 90.75(19)
Br1B Mo1 Br1A 100.00(19)
O1A N5A Mo1 167(3)
O1B N5B Mo1 167(3)
C5 N1 C1 120.2(10)
C5 N1 Mo1 116.5(6)
C1 N1 Mo1 123.1(8)
C6 N2 C7 108.9(7)
C6 N2 C10 108.1(7)
C7 N2 C10 103.2(7)
C6 N2 Mo1 107.6(6)
C7 N2 Mo1 119.2(6)
C10 N2 Mo1 109.4(5)
C15 N3 C14 111.3(9)
C15 N3 C11 110.1(8)
C14 N3 C11 101.8(8)
C15 N3 Mo1 106.1(7)
C14 N3 Mo1 117.1(6)
C11 N3 Mo1 110.5(6)
C20 N4 C16 120.0(11)
C20 N4 Mo1 126.8(8)
C16 N4 Mo1 113.0(8)
N1 C1 C2 118.9(13)
N1 C1 H1 120.6
C2 C1 H1 120.6
C3 C2 C1 119.5(13)
C3 C2 H2 120.3
C1 C2 H2 120.3
C4 C3 C2 121.5(14)
C4 C3 H3 119.2
C2 C3 H3 119.2
C3 C4 C5 115.9(14)
C3 C4 H4 122.1
C5 C4 H4 122.1
N1 C5 C4 124.1(12)
N1 C5 C6 115.1(9)
C4 C5 C6 120.7(12)
N2 C6 C5 111.9(8)
N2 C6 H6A 109.2
C5 C6 H6A 109.2
N2 C6 H6B 109.2
C5 C6 H6B 109.2
H6A C6 H6B 107.9
N2 C7 C8 105.5(8)
N2 C7 H7A 110.6
C8 C7 H7A 110.6
N2 C7 H7B 110.6
C8 C7 H7B 110.6
H7A C7 H7B 108.8
C9 C8 C7 105.2(8)
C9 C8 H8A 110.7
C7 C8 H8A 110.7
C9 C8 H8B 110.7
C7 C8 H8B 110.7
H8A C8 H8B 108.8
C8 C9 C10 106.2(8)
C8 C9 H9A 110.5
C10 C9 H9A 110.5
C8 C9 H9B 110.5
C10 C9 H9B 110.5
H9A C9 H9B 108.7
N2 C10 C11 109.9(7)
N2 C10 C9 105.1(8)
C11 C10 C9 112.1(8)
N2 C10 H10 109.9
C11 C10 H10 109.9
C9 C10 H10 109.9
N3 C11 C10 110.1(7)
N3 C11 C12 105.0(9)
C10 C11 C12 112.3(8)
N3 C11 H11 109.8
C10 C11 H11 109.8
C12 C11 H11 109.8
C13 C12 C11 106.9(9)
C13 C12 H12A 110.3
C11 C12 H12A 110.3
C13 C12 H12B 110.3
C11 C12 H12B 110.3
H12A C12 H12B 108.6
C14 C13 C12 105.3(9)
C14 C13 H13A 110.7
C12 C13 H13A 110.7
C14 C13 H13B 110.7
C12 C13 H13B 110.7
H13A C13 H13B 108.8
C13 C14 N3 105.9(10)
C13 C14 H14A 110.5
N3 C14 H14A 110.5
C13 C14 H14B 110.5
N3 C14 H14B 110.5
H14A C14 H14B 108.7
N3 C15 C16 109.2(10)
N3 C15 H15A 109.8
C16 C15 H15A 109.8
N3 C15 H15B 109.8
C16 C15 H15B 109.8
H15A C15 H15B 108.3
N4 C16 C17 119.2(16)
N4 C16 C15 117.1(11)
C17 C16 C15 123.7(15)
C16 C17 C18 118.4(17)
C16 C17 H17 120.8
C18 C17 H17 120.8
C19 C18 C17 118.8(16)
C19 C18 H18 120.6
C17 C18 H18 120.6
C18 C19 C20 121(2)
C18 C19 H19 119.6
C20 C19 H19 119.6
N4 C20 C19 122.8(17)
N4 C20 H20 118.6
C19 C20 H20 118.6
F5 P1 F2 89.2(8)
F5 P1 F1 96.1(10)
F2 P1 F1 90.0(7)
F5 P1 F4 89.2(7)
F2 P1 F4 178.2(10)
F1 P1 F4 89.5(6)
F5 P1 F3 91.8(9)
F2 P1 F3 91.7(7)
F1 P1 F3 171.9(11)
F4 P1 F3 89.1(6)
F5 P1 F6 176.4(9)
F2 P1 F6 93.4(9)
F1 P1 F6 86.4(9)
F4 P1 F6 88.3(8)
F3 P1 F6 85.6(9)

loop_
_geom_bond_atom_site_label_1
_geom_bond_atom_site_label_2
_geom_bond_distance
Mo1 N5B 1.81(4)
Mo1 N5A 1.83(2)
Mo1 N4 2.179(9)
Mo1 N1 2.196(8)
Mo1 N3 2.218(8)
Mo1 N2 2.240(7)
Mo1 Br1B 2.518(15)
Mo1 Br1A 2.536(3)
O1A N5A 1.16(4)
O1B N5B 1.21(6)
N1 C5 1.341(13)
N1 C1 1.347(13)
N2 C6 1.462(13)
N2 C7 1.495(12)
N2 C10 1.511(12)
N3 C15 1.460(13)
N3 C14 1.513(14)
N3 C11 1.516(12)
N4 C20 1.327(16)
N4 C16 1.365(15)
C1 C2 1.394(19)
C1 H1 0.9300
C2 C3 1.39(2)
C2 H2 0.9300
C3 C4 1.37(2)
C3 H3 0.9300
C4 C5 1.378(15)
C4 H4 0.9300
C5 C6 1.510(15)
C6 H6A 0.9700
C6 H6B 0.9700
C7 C8 1.520(14)
C7 H7A 0.9700
C7 H7B 0.9700
C8 C9 1.512(15)
C8 H8A 0.9700
C8 H8B 0.9700
C9 C10 1.556(13)
C9 H9A 0.9700
C9 H9B 0.9700
C10 C11 1.525(13)
C10 H10 0.9800
C11 C12 1.539(14)
C11 H11 0.9800
C12 C13 1.499(16)
C12 H12A 0.9700
C12 H12B 0.9700
C13 C14 1.489(16)
C13 H13A 0.9700
C13 H13B 0.9700
C14 H14A 0.9700
C14 H14B 0.9700
C15 C16 1.466(18)
C15 H15A 0.9700
C15 H15B 0.9700
C16 C17 1.42(2)
C17 C18 1.44(3)
C17 H17 0.9300
C18 C19 1.33(3)
C18 H18 0.9300
C19 C20 1.378(19)
C19 H19 0.9300
C20 H20 0.9300
P1 F5 1.509(13)
P1 F2 1.524(11)
P1 F1 1.526(11)
P1 F4 1.567(10)
P1 F3 1.575(12)
P1 F6 1.579(15)

loop_
_geom_torsion_atom_site_label_1
_geom_torsion_atom_site_label_2
_geom_torsion_atom_site_label_3
_geom_torsion_atom_site_label_4
_geom_torsion
N5B Mo1 N5A O1A -153(13)
N4 Mo1 N5A O1A 112(13)
N1 Mo1 N5A O1A -63(13)
N3 Mo1 N5A O1A 36(13)
N2 Mo1 N5A O1A -41(15)
Br1B Mo1 N5A O1A 18(11)
Br1A Mo1 N5A O1A -153(13)
N5A Mo1 N5B O1B -21(15)
N4 Mo1 N5B O1B 74(15)
N1 Mo1 N5B O1B -117(15)
N3 Mo1 N5B O1B 126(13)
N2 Mo1 N5B O1B 169(15)
Br1B Mo1 N5B O1B -23(15)
Br1A Mo1 N5B O1B -10(18)
N5B Mo1 N1 C5 -70.2(12)
N5A Mo1 N1 C5 -165.5(9)
N4 Mo1 N1 C5 38.5(19)
N3 Mo1 N1 C5 95.2(7)
N2 Mo1 N1 C5 18.7(7)
Br1B Mo1 N1 C5 -172.1(7)
Br1A Mo1 N1 C5 -72.1(7)
N5B Mo1 N1 C1 104.6(12)
N5A Mo1 N1 C1 9.3(9)
N4 Mo1 N1 C1 -146.7(15)
N3 Mo1 N1 C1 -90.0(7)
N2 Mo1 N1 C1 -166.5(8)
Br1B Mo1 N1 C1 2.7(7)
Br1A Mo1 N1 C1 102.7(7)
N5B Mo1 N2 C6 58.7(11)
N5A Mo1 N2 C6 -54(3)
N4 Mo1 N2 C6 152.9(6)
N1 Mo1 N2 C6 -31.0(6)
N3 Mo1 N2 C6 -132.6(6)
Br1B Mo1 N2 C6 -75.5(12)
Br1A Mo1 N2 C6 58.7(6)
N5B Mo1 N2 C7 -65.8(12)
N5A Mo1 N2 C7 -178(3)
N4 Mo1 N2 C7 28.4(7)
N1 Mo1 N2 C7 -155.5(7)
N3 Mo1 N2 C7 102.9(7)
Br1B Mo1 N2 C7 160.0(10)
Br1A Mo1 N2 C7 -65.7(6)
N5B Mo1 N2 C10 176.0(11)
N5A Mo1 N2 C10 64(3)
N4 Mo1 N2 C10 -89.9(6)
N1 Mo1 N2 C10 86.3(6)
N3 Mo1 N2 C10 -15.3(6)
Br1B Mo1 N2 C10 41.8(13)
Br1A Mo1 N2 C10 176.0(5)
N5B Mo1 N3 C15 -87(4)
N5A Mo1 N3 C15 59.9(9)
N4 Mo1 N3 C15 -33.5(7)
N1 Mo1 N3 C15 156.4(7)
N2 Mo1 N3 C15 -131.0(8)
Br1B Mo1 N3 C15 62.0(8)
Br1A Mo1 N3 C15 -81.7(11)
N5B Mo1 N3 C14 148(3)
N5A Mo1 N3 C14 -64.9(9)
N4 Mo1 N3 C14 -158.3(8)
N1 Mo1 N3 C14 31.5(7)
N2 Mo1 N3 C14 104.2(7)
Br1B Mo1 N3 C14 -62.8(7)
Br1A Mo1 N3 C14 153.4(8)
N5B Mo1 N3 C11 32(4)
N5A Mo1 N3 C11 179.3(8)
N4 Mo1 N3 C11 85.8(6)
N1 Mo1 N3 C11 -84.3(6)
N2 Mo1 N3 C11 -11.6(6)
Br1B Mo1 N3 C11 -178.6(6)
Br1A Mo1 N3 C11 37.6(12)
N5B Mo1 N4 C20 8.1(13)
N5A Mo1 N4 C20 103.9(10)
N1 Mo1 N4 C20 -100.0(18)
N3 Mo1 N4 C20 -158.7(9)
N2 Mo1 N4 C20 -81.0(9)
Br1B Mo1 N4 C20 110.6(9)
Br1A Mo1 N4 C20 10.1(9)
N5B Mo1 N4 C16 -177.7(12)
N5A Mo1 N4 C16 -81.9(9)
N1 Mo1 N4 C16 74.1(18)
N3 Mo1 N4 C16 15.5(7)
N2 Mo1 N4 C16 93.2(7)
Br1B Mo1 N4 C16 -75.2(7)
Br1A Mo1 N4 C16 -175.7(7)
C5 N1 C1 C2 0.9(15)
Mo1 N1 C1 C2 -173.7(8)
N1 C1 C2 C3 -1.8(17)
C1 C2 C3 C4 2(2)
C2 C3 C4 C5 0(2)
C1 N1 C5 C4 0.3(16)
Mo1 N1 C5 C4 175.3(9)
C1 N1 C5 C6 -177.0(8)
Mo1 N1 C5 C6 -2.1(11)
C3 C4 C5 N1 -0.6(18)
C3 C4 C5 C6 176.6(11)
C7 N2 C6 C5 170.6(8)
C10 N2 C6 C5 -77.9(10)
Mo1 N2 C6 C5 40.2(10)
N1 C5 C6 N2 -26.6(13)
C4 C5 C6 N2 156.0(10)
C6 N2 C7 C8 75.5(10)
C10 N2 C7 C8 -39.2(10)
Mo1 N2 C7 C8 -160.7(7)
N2 C7 C8 C9 29.9(12)
C7 C8 C9 C10 -8.9(12)
C6 N2 C10 C11 156.9(8)
C7 N2 C10 C11 -87.8(9)
Mo1 N2 C10 C11 40.0(8)
C6 N2 C10 C9 -82.3(9)
C7 N2 C10 C9 33.0(9)
Mo1 N2 C10 C9 160.8(6)
C8 C9 C10 N2 -14.9(11)
C8 C9 C10 C11 104.5(10)
C15 N3 C11 C10 153.8(9)
C14 N3 C11 C10 -88.2(9)
Mo1 N3 C11 C10 36.9(9)
C15 N3 C11 C12 -85.2(11)
C14 N3 C11 C12 32.9(9)
Mo1 N3 C11 C12 157.9(7)
N2 C10 C11 N3 -51.5(10)
C9 C10 C11 N3 -168.0(8)
N2 C10 C11 C12 -168.1(8)
C9 C10 C11 C12 75.4(11)
N3 C11 C12 C13 -15.3(12)
C10 C11 C12 C13 104.3(11)
C11 C12 C13 C14 -9.1(14)
C12 C13 C14 N3 30.4(14)
C15 N3 C14 C13 77.7(12)
C11 N3 C14 C13 -39.6(11)
Mo1 N3 C14 C13 -160.1(7)
C14 N3 C15 C16 175.0(9)
C11 N3 C15 C16 -73.0(11)
Mo1 N3 C15 C16 46.6(10)
C20 N4 C16 C17 1.1(16)
Mo1 N4 C16 C17 -173.5(10)
C20 N4 C16 C15 -179.0(10)
Mo1 N4 C16 C15 6.4(11)
N3 C15 C16 N4 -36.8(13)
N3 C15 C16 C17 143.0(12)
N4 C16 C17 C18 1(2)
C15 C16 C17 C18 -178.6(13)
C16 C17 C18 C19 -3(3)
C17 C18 C19 C20 2(3)
C16 N4 C20 C19 -2.1(19)
Mo1 N4 C20 C19 171.7(11)
C18 C19 C20 N4 1(3)
